data_2218862
loop_
_publ_author_name
'Fun, Hoong-Kun'
'Mirkhani, Valiollah'
'Kia, Reza'
'Vartooni, Akbar Rostami'

_publ_section_title
;
 <i>N</i>,<i>N</i>'-Bis(4-bromobenzylidene)ethane-1,2-diamine
;
_journal_coeditor_code AT2584
_journal_issue 8
_journal_name_full 'Acta Crystallographica Section E'
_journal_page_first o1374
_journal_page_last o1375
_journal_paper_doi 10.1107/S1600536808019594
_journal_volume 64
_journal_year 2008
_chemical_formula_iupac 'C16 H14 Br2 N2'
_chemical_formula_moiety 'C16 H14 Br2 N2'
_chemical_formula_sum 'C16 H14 Br2 N2'
_chemical_formula_weight 394.11
_chemical_name_systematic
;
N,N'-Bis(4-bromobenzylidene)ethane-1,2-diamine
;
_space_group_IT_number 14
_symmetry_cell_setting monoclinic
_symmetry_space_group_name_Hall '-P 2ybc'
_symmetry_space_group_name_H-M 'P 1 21/c 1'
_atom_sites_solution_hydrogens geom
_atom_sites_solution_primary direct
_atom_sites_solution_secondary difmap
_audit_creation_method SHELXL-97
_cell_angle_alpha 90.00
_cell_angle_beta 95.6920(10)
_cell_angle_gamma 90.00
_cell_formula_units_Z 2
_cell_length_a 13.8417(5)
_cell_length_b 7.4796(3)
_cell_length_c 7.1531(3)
_cell_measurement_reflns_used 3320
_cell_measurement_temperature 100.00(10)
_cell_measurement_theta_max 31.62
_cell_measurement_theta_min 3.10
_cell_volume 736.91(5)
_computing_cell_refinement 'APEX2 (Bruker, 2005)'
_computing_data_collection 'APEX2 (Bruker, 2005)'
_computing_data_reduction 'SAINT (Bruker, 2005)'
_computing_molecular_graphics 'SHELXTL (Sheldrick, 2008)'
_computing_publication_material
;
SHELXTL and PLATON (Spek, 2003)
;
_computing_structure_refinement 'SHELXTL (Sheldrick, 2008)'
_computing_structure_solution 'SHELXTL (Sheldrick, 2008)'
_diffrn_ambient_temperature 100.00(10)
_diffrn_measured_fraction_theta_full 0.998
_diffrn_measured_fraction_theta_max 0.998
_diffrn_measurement_device_type
;
Bruker SMART APEXII CCD area-detector diffractometer
;
_diffrn_measurement_method '\f and \w scans'
_diffrn_radiation_monochromator graphite
_diffrn_radiation_source 'fine-focus sealed tube'
_diffrn_radiation_type MoK\a
_diffrn_radiation_wavelength 0.71073
_diffrn_reflns_av_R_equivalents 0.0477
_diffrn_reflns_av_sigmaI/netI 0.0412
_diffrn_reflns_limit_h_max 19
_diffrn_reflns_limit_h_min -19
_diffrn_reflns_limit_k_max 9
_diffrn_reflns_limit_k_min -10
_diffrn_reflns_limit_l_max 10
_diffrn_reflns_limit_l_min -10
_diffrn_reflns_number 10096
_diffrn_reflns_theta_full 29.99
_diffrn_reflns_theta_max 29.99
_diffrn_reflns_theta_min 2.96
_diffrn_standards_number 0
_exptl_absorpt_coefficient_mu 5.491
_exptl_absorpt_correction_T_max 0.8528
_exptl_absorpt_correction_T_min 0.1894
_exptl_absorpt_correction_type multi-scan
_exptl_absorpt_process_details '(SADABS; Bruker 2005)'
_exptl_crystal_colour colourless
_exptl_crystal_density_diffrn 1.776
_exptl_crystal_density_method 'not measured'
_exptl_crystal_description block
_exptl_crystal_F_000 388
_exptl_crystal_size_max 0.45
_exptl_crystal_size_mid 0.24
_exptl_crystal_size_min 0.03
_refine_diff_density_max 0.727
_refine_diff_density_min -0.446
_refine_ls_extinction_method none
_refine_ls_goodness_of_fit_ref 1.056
_refine_ls_hydrogen_treatment mixed
_refine_ls_matrix_type full
_refine_ls_number_parameters 99
_refine_ls_number_reflns 2148
_refine_ls_number_restraints 0
_refine_ls_restrained_S_all 1.056
_refine_ls_R_factor_all 0.0379
_refine_ls_R_factor_gt 0.0281
_refine_ls_shift/su_max 0.001
_refine_ls_shift/su_mean 0.000
_refine_ls_structure_factor_coef Fsqd
_refine_ls_weighting_details 'calc w=1/[\s^2^(Fo^2^)+(0.0291P)^2^+0.1298P] where P=(Fo^2^+2Fc^2^)/3'
_refine_ls_weighting_scheme calc
_refine_ls_wR_factor_gt 0.0649
_refine_ls_wR_factor_ref 0.0687
_reflns_number_gt 1773
_reflns_number_total 2148
_reflns_threshold_expression I>2\s(I)
_cod_data_source_file at2584.cif
_cod_data_source_block I
_cod_original_sg_symbol_H-M 'P 21/c'
_cod_database_code 2218862
_cod_database_fobs_code 2218862

loop_
_symmetry_equiv_pos_as_xyz
'x, y, z'
'-x, y+1/2, -z+1/2'
'-x, -y, -z'
'x, -y-1/2, z-1/2'

loop_
_atom_site_type_symbol
_atom_site_label
_atom_site_fract_x
_atom_site_fract_y
_atom_site_fract_z
_atom_site_U_iso_or_equiv
_atom_site_adp_type
_atom_site_calc_flag
_atom_site_refinement_flags
_atom_site_occupancy
Br Br1 0.901280(16) 0.57354(3) -0.36941(3) 0.02279(8) Uani d . 1
N N1 0.57142(14) 0.4729(2) 0.2936(2) 0.0199(4) Uani d . 1
C C1 0.67242(16) 0.5432(3) -0.0377(3) 0.0185(4) Uani d . 1
H H1A 0.6068 0.5727 -0.0490 0.022 Uiso calc R 1
C C2 0.72773(16) 0.5762(2) -0.1849(3) 0.0187(4) Uani d . 1
H H2A 0.7001 0.6316 -0.2937 0.022 Uiso calc R 1
C C3 0.82508(15) 0.5259(3) -0.1685(3) 0.0172(4) Uani d . 1
C C4 0.86807(16) 0.4432(2) -0.0085(3) 0.0183(4) Uani d . 1
H H4A 0.9327 0.4073 -0.0005 0.022 Uiso calc R 1
C C5 0.81247(16) 0.4149(2) 0.1402(3) 0.0179(4) Uani d . 1
H H5A 0.8408 0.3615 0.2496 0.021 Uiso calc R 1
C C6 0.71515(16) 0.4652(2) 0.1284(3) 0.0169(4) Uani d . 1
C C7 0.65967(17) 0.4292(2) 0.2901(3) 0.0185(4) Uani d . 1
H H7A 0.6909 0.3717 0.3944 0.022 Uiso calc R 1
C C8 0.52516(17) 0.4197(3) 0.4604(3) 0.0202(4) Uani d . 1
H H8A 0.4726(17) 0.323(3) 0.418(3) 0.025(6) Uiso d . 1
H H8B 0.5700(17) 0.359(3) 0.553(3) 0.014(5) Uiso d . 1

loop_
_atom_site_aniso_label
_atom_site_aniso_U_11
_atom_site_aniso_U_22
_atom_site_aniso_U_33
_atom_site_aniso_U_12
_atom_site_aniso_U_13
_atom_site_aniso_U_23
Br1 0.02663(14) 0.02485(12) 0.01759(12) -0.00239(9) 0.00569(9) 0.00236(8)
N1 0.0245(9) 0.0218(8) 0.0134(8) 0.0011(7) 0.0025(7) 0.0012(6)
C1 0.0196(10) 0.0176(10) 0.0178(10) 0.0016(7) -0.0005(8) -0.0006(7)
C2 0.0250(11) 0.0172(9) 0.0131(9) 0.0030(8) -0.0015(8) 0.0005(7)
C3 0.0231(11) 0.0143(8) 0.0143(9) -0.0018(8) 0.0024(8) -0.0009(7)
C4 0.0193(10) 0.0164(9) 0.0188(9) -0.0014(7) 0.0006(8) -0.0018(7)
C5 0.0239(11) 0.0148(9) 0.0144(9) -0.0008(8) -0.0008(8) 0.0002(7)
C6 0.0249(11) 0.0122(8) 0.0135(9) -0.0011(7) 0.0013(8) -0.0026(6)
C7 0.0265(11) 0.0155(9) 0.0132(9) -0.0012(8) 0.0002(8) -0.0010(7)
C8 0.0231(11) 0.0215(10) 0.0167(10) 0.0002(8) 0.0050(8) 0.0021(8)

loop_
_atom_type_symbol
_atom_type_description
_atom_type_scat_dispersion_real
_atom_type_scat_dispersion_imag
_atom_type_scat_source
C C 0.0033 0.0016 'International Tables Vol C Tables 4.2.6.8 and 6.1.1.4'
H H 0.0000 0.0000 'International Tables Vol C Tables 4.2.6.8 and 6.1.1.4'
N N 0.0061 0.0033 'International Tables Vol C Tables 4.2.6.8 and 6.1.1.4'
Br Br -0.2901 2.4595 'International Tables Vol C Tables 4.2.6.8 and 6.1.1.4'

loop_
_geom_angle_atom_site_label_1
_geom_angle_atom_site_label_2
_geom_angle_atom_site_label_3
_geom_angle_site_symmetry_1
_geom_angle_site_symmetry_3
_geom_angle
C7 N1 C8 . . 116.51(18)
C2 C1 C6 . . 120.0(2)
C2 C1 H1A . . 120.0
C6 C1 H1A . . 120.0
C1 C2 C3 . . 119.43(19)
C1 C2 H2A . . 120.3
C3 C2 H2A . . 120.3
C4 C3 C2 . . 121.58(18)
C4 C3 Br1 . . 119.00(15)
C2 C3 Br1 . . 119.42(15)
C3 C4 C5 . . 118.43(19)
C3 C4 H4A . . 120.8
C5 C4 H4A . . 120.8
C4 C5 C6 . . 121.22(19)
C4 C5 H5A . . 119.4
C6 C5 H5A . . 119.4
C5 C6 C1 . . 119.23(18)
C5 C6 C7 . . 118.59(18)
C1 C6 C7 . . 122.15(19)
N1 C7 C6 . . 123.10(19)
N1 C7 H7A . . 118.5
C6 C7 H7A . . 118.5
N1 C8 C8 . 3_666 109.9(2)
N1 C8 H8A . . 107.5(13)
C8 C8 H8A 3_666 . 108.8(13)
N1 C8 H8B . . 112.2(12)
C8 C8 H8B 3_666 . 113.6(13)
H8A C8 H8B . . 104.4(18)

loop_
_geom_bond_atom_site_label_1
_geom_bond_atom_site_label_2
_geom_bond_site_symmetry_2
_geom_bond_distance
Br1 C3 . 1.8987(19)
N1 C7 . 1.267(3)
N1 C8 . 1.464(3)
C1 C2 . 1.384(3)
C1 C6 . 1.400(3)
C1 H1A . 0.9300
C2 C3 . 1.393(3)
C2 H2A . 0.9300
C3 C4 . 1.383(3)
C4 C5 . 1.389(3)
C4 H4A . 0.9300
C5 C6 . 1.393(3)
C5 H5A . 0.9300
C6 C7 . 1.475(3)
C7 H7A . 0.9300
C8 C8 3_666 1.526(4)
C8 H8A . 1.05(2)
C8 H8B . 0.97(2)

loop_
_geom_hbond_atom_site_label_D
_geom_hbond_atom_site_label_H
_geom_hbond_atom_site_label_A
_geom_hbond_distance_DH
_geom_hbond_distance_HA
_geom_hbond_distance_DA
_geom_hbond_angle_DHA
_geom_hbond_publ_flag
C7 H7A Cg1 0.93 2.99 3.7143(19) 136 y

loop_
_geom_torsion_atom_site_label_1
_geom_torsion_atom_site_label_2
_geom_torsion_atom_site_label_3
_geom_torsion_atom_site_label_4
_geom_torsion_site_symmetry_4
_geom_torsion
C6 C1 C2 C3 . 2.1(3)
C1 C2 C3 C4 . 0.1(3)
C1 C2 C3 Br1 . -179.35(14)
C2 C3 C4 C5 . -1.7(3)
Br1 C3 C4 C5 . 177.70(14)
C3 C4 C5 C6 . 1.2(3)
C4 C5 C6 C1 . 1.0(3)
C4 C5 C6 C7 . 179.13(17)
C2 C1 C6 C5 . -2.6(3)
C2 C1 C6 C7 . 179.26(17)
C8 N1 C7 C6 . 176.96(18)
C5 C6 C7 N1 . 178.68(18)
C1 C6 C7 N1 . -3.2(3)
C7 N1 C8 C8 3_666 129.5(3)
